data_7234971
loop_
_publ_author_name
'Yan, Xiaojing'
'Zhu, Pengcheng'
'Zhou, Zhiguo'
'Yang, Hong'
'Lan, Haichuang'
'Xiao, Shuzhang'

_publ_section_title
;
 Aggregation-induced emission enhancement (AIEE)-active boron-difluoride
 dyes with reversible mechanochromic fluorescence
;
_journal_issue 61
_journal_name_full 'RSC Advances'
_journal_page_first 35872
_journal_paper_doi 10.1039/C9RA07437F
_journal_volume 9
_journal_year 2019
_chemical_formula_moiety 'C20 H13 B F2 N2 O'
_chemical_formula_sum 'C20 H13 B F2 N2 O'
_chemical_formula_weight 346.13
_space_group_crystal_system monoclinic
_space_group_IT_number 14
_space_group_name_Hall '-P 2ybc'
_space_group_name_H-M_alt 'P 1 21/c 1'
_atom_sites_solution_hydrogens geom
_atom_sites_solution_primary dual
_audit_creation_date 2019-07-09
_audit_creation_method
;
Olex2 1.2
(compiled 2018.05.29 svn.r3508 for OlexSys, GUI svn.r5506)
;
_audit_update_record
;
2019-08-13 deposited with the CCDC.	2019-10-30 downloaded from the CCDC.
;
_cell_angle_alpha 90
_cell_angle_beta 107.3580(10)
_cell_angle_gamma 90
_cell_formula_units_Z 4
_cell_length_a 7.7955(4)
_cell_length_b 23.1127(10)
_cell_length_c 9.1369(4)
_cell_measurement_reflns_used 9880
_cell_measurement_temperature 150(2)
_cell_measurement_theta_max 79.09
_cell_measurement_theta_min 3.83
_cell_volume 1571.27(13)
_computing_cell_refinement 'SAINT V8.38A (?, 2016)'
_computing_data_reduction 'SAINT V8.38A (?, 2016)'
_computing_molecular_graphics 'Olex2 (Dolomanov et al., 2009)'
_computing_publication_material 'Olex2 (Dolomanov et al., 2009)'
_computing_structure_refinement 'ShelXL (Sheldrick, 2015)'
_computing_structure_solution 'ShelXT (Sheldrick, 2015)'
_diffrn_ambient_temperature 150.01
_diffrn_measured_fraction_theta_full 1.000
_diffrn_measured_fraction_theta_max 0.994
_diffrn_measurement_device_type 'Bruker APEX-II CCD'
_diffrn_measurement_method '\f and \w scans'
_diffrn_radiation_type CuK\a
_diffrn_radiation_wavelength 1.54178
_diffrn_reflns_av_R_equivalents 0.0525
_diffrn_reflns_av_unetI/netI 0.0459
_diffrn_reflns_Laue_measured_fraction_full 1.000
_diffrn_reflns_Laue_measured_fraction_max 0.994
_diffrn_reflns_limit_h_max 9
_diffrn_reflns_limit_h_min -9
_diffrn_reflns_limit_k_max 29
_diffrn_reflns_limit_k_min -29
_diffrn_reflns_limit_l_max 11
_diffrn_reflns_limit_l_min -7
_diffrn_reflns_number 22741
_diffrn_reflns_point_group_measured_fraction_full 1.000
_diffrn_reflns_point_group_measured_fraction_max 0.994
_diffrn_reflns_theta_full 67.679
_diffrn_reflns_theta_max 79.458
_diffrn_reflns_theta_min 3.825
_diffrn_standards_number 0
_exptl_absorpt_coefficient_mu 0.889
_exptl_absorpt_correction_T_max 0.7543
_exptl_absorpt_correction_T_min 0.6336
_exptl_absorpt_correction_type none
_exptl_crystal_colour red
_exptl_crystal_colour_primary red
_exptl_crystal_density_diffrn 1.463
_exptl_crystal_description PLATELET
_exptl_crystal_F_000 712
_exptl_crystal_size_max 0.384
_exptl_crystal_size_mid 0.309
_exptl_crystal_size_min 0.038
_refine_diff_density_max 0.383
_refine_diff_density_min -0.231
_refine_diff_density_rms 0.058
_refine_ls_extinction_method none
_refine_ls_goodness_of_fit_ref 1.131
_refine_ls_hydrogen_treatment constr
_refine_ls_matrix_type full
_refine_ls_number_parameters 235
_refine_ls_number_reflns 3383
_refine_ls_number_restraints 0
_refine_ls_restrained_S_all 1.131
_refine_ls_R_factor_all 0.0477
_refine_ls_R_factor_gt 0.0423
_refine_ls_shift/su_max 0.001
_refine_ls_shift/su_mean 0.000
_refine_ls_structure_factor_coef Fsqd
_refine_ls_weighting_details 'w=1/[\s^2^(Fo^2^)+(0.1000P)^2^] where P=(Fo^2^+2Fc^2^)/3'
_refine_ls_weighting_scheme calc
_refine_ls_wR_factor_gt 0.1300
_refine_ls_wR_factor_ref 0.1368
_reflns_Friedel_coverage 0.000
_reflns_number_gt 2994
_reflns_number_total 3383
_reflns_threshold_expression 'I > 2\s(I)'
_cod_data_source_file c9ra07437f2.cif
_cod_data_source_block dk2_0m
_cod_database_code 7234971
_shelx_shelxl_version_number 2014/7
_shelx_space_group_comment
;
The symmetry employed for this shelxl refinement is uniquely defined
by the following loop, which should always be used as a source of
symmetry information in preference to the above space-group names.
They are only intended as comments.
;
_shelx_estimated_absorpt_t_max 0.967
_shelx_estimated_absorpt_t_min 0.726
_olex2_refinement_description
;
1. Fixed Uiso
 At 1.2 times of:
  All C(H) groups
2.a Aromatic/amide H refined with riding coordinates:
 C17(H17), C20(H20), C10(H10), C11(H11), C5(H5), C13(H13), C18(H18), C19(H19),
 C6(H6), C12(H12), C3(H3), C1(H1), C2(H2)
;
_olex2_submission_special_instructions 'No special instructions were received'

loop_
_space_group_symop_operation_xyz
'x, y, z'
'-x, y+1/2, -z+1/2'
'-x, -y, -z'
'x, -y-1/2, z-1/2'

loop_
_atom_site_label
_atom_site_type_symbol
_atom_site_fract_x
_atom_site_fract_y
_atom_site_fract_z
_atom_site_U_iso_or_equiv
_atom_site_adp_type
_atom_site_occupancy
_atom_site_site_symmetry_order
_atom_site_calc_flag
_atom_site_refinement_flags_posn
F2 F 0.16923(9) 0.65546(3) 0.81579(7) 0.0297(2) Uani 1 1 d .
F1 F 0.30326(9) 0.72185(3) 0.70068(8) 0.0310(2) Uani 1 1 d .
O1 O 0.23315(10) 0.63212(3) 0.58805(8) 0.0265(2) Uani 1 1 d .
N2 N 0.47759(12) 0.63886(4) 0.82870(10) 0.0227(2) Uani 1 1 d .
N1 N 0.52039(11) 0.58534(4) 0.81722(10) 0.0227(2) Uani 1 1 d .
C15 C 0.35400(13) 0.45666(4) 0.57956(11) 0.0231(2) Uani 1 1 d .
C8 C 0.27210(13) 0.57687(4) 0.58597(12) 0.0230(2) Uani 1 1 d .
C4 C 0.61008(14) 0.67264(4) 0.93673(11) 0.0241(2) Uani 1 1 d .
C14 C 0.21750(13) 0.48325(4) 0.45150(11) 0.0237(2) Uani 1 1 d .
C9 C 0.17773(13) 0.54302(4) 0.45485(11) 0.0235(2) Uani 1 1 d .
C7 C 0.40923(13) 0.55214(4) 0.70653(11) 0.0219(2) Uani 1 1 d .
C16 C 0.44892(13) 0.49063(4) 0.70560(11) 0.0223(2) Uani 1 1 d .
C17 C 0.57719(14) 0.46497(4) 0.83109(11) 0.0252(2) Uani 1 1 d .
H17 H 0.6392 0.4880 0.9167 0.030 Uiso 1 1 calc R
C20 C 0.39365(15) 0.39697(5) 0.58209(12) 0.0282(2) Uani 1 1 d .
H20 H 0.3312 0.3734 0.4979 0.034 Uiso 1 1 calc R
C10 C 0.04446(14) 0.56918(5) 0.33335(12) 0.0281(2) Uani 1 1 d .
H10 H 0.0194 0.6093 0.3376 0.034 Uiso 1 1 calc R
C11 C -0.04950(15) 0.53680(5) 0.20860(12) 0.0304(3) Uani 1 1 d .
H11 H -0.1388 0.5544 0.1264 0.037 Uiso 1 1 calc R
C5 C 0.79250(15) 0.66093(5) 0.96413(12) 0.0279(2) Uani 1 1 d .
H5 H 0.8298 0.6302 0.9115 0.033 Uiso 1 1 calc R
C13 C 0.11772(14) 0.45148(5) 0.32321(12) 0.0277(2) Uani 1 1 d .
H13 H 0.1399 0.4112 0.3181 0.033 Uiso 1 1 calc R
C18 C 0.61328(15) 0.40638(5) 0.83026(12) 0.0288(2) Uani 1 1 d .
H18 H 0.7004 0.3893 0.9149 0.035 Uiso 1 1 calc R
C19 C 0.52142(16) 0.37223(5) 0.70468(13) 0.0308(3) Uani 1 1 d .
H19 H 0.5470 0.3321 0.7038 0.037 Uiso 1 1 calc R
C6 C 0.91931(16) 0.69456(5) 1.06909(14) 0.0338(3) Uani 1 1 d .
H6 H 1.0438 0.6872 1.0875 0.041 Uiso 1 1 calc R
C12 C -0.01202(15) 0.47756(5) 0.20423(12) 0.0305(3) Uani 1 1 d .
H12 H -0.0766 0.4551 0.1184 0.037 Uiso 1 1 calc R
C3 C 0.55291(15) 0.71788(5) 1.01177(13) 0.0286(2) Uani 1 1 d .
H3 H 0.4286 0.7262 0.9910 0.034 Uiso 1 1 calc R
C1 C 0.86379(17) 0.73902(6) 1.14705(14) 0.0361(3) Uani 1 1 d .
H1 H 0.9503 0.7615 1.2203 0.043 Uiso 1 1 calc R
C2 C 0.68168(17) 0.75057(5) 1.11776(14) 0.0338(3) Uani 1 1 d .
H2 H 0.6446 0.7812 1.1708 0.041 Uiso 1 1 calc R
B1 B 0.28827(15) 0.66455(5) 0.73231(13) 0.0244(3) Uani 1 1 d .

loop_
_atom_site_aniso_label
_atom_site_aniso_U_11
_atom_site_aniso_U_22
_atom_site_aniso_U_33
_atom_site_aniso_U_23
_atom_site_aniso_U_13
_atom_site_aniso_U_12
F2 0.0245(3) 0.0319(3) 0.0336(3) -0.0001(2) 0.0103(2) 0.0018(2)
F1 0.0312(4) 0.0213(3) 0.0381(4) 0.0032(2) 0.0065(3) 0.0015(2)
O1 0.0266(4) 0.0237(4) 0.0271(4) 0.0004(3) 0.0046(3) 0.0038(3)
N2 0.0233(4) 0.0205(4) 0.0247(4) -0.0008(3) 0.0076(3) -0.0002(3)
N1 0.0230(4) 0.0212(4) 0.0247(4) -0.0004(3) 0.0082(3) -0.0001(3)
C15 0.0206(5) 0.0242(5) 0.0262(5) -0.0011(4) 0.0096(4) -0.0027(3)
C8 0.0208(5) 0.0235(5) 0.0256(5) 0.0010(3) 0.0084(4) 0.0005(3)
C4 0.0260(5) 0.0219(4) 0.0239(4) -0.0005(3) 0.0066(4) -0.0022(3)
C14 0.0207(5) 0.0275(5) 0.0246(5) -0.0015(4) 0.0095(4) -0.0032(3)
C9 0.0195(5) 0.0280(5) 0.0234(4) 0.0004(4) 0.0072(4) -0.0014(3)
C7 0.0202(5) 0.0227(5) 0.0232(4) -0.0009(3) 0.0072(4) -0.0004(3)
C16 0.0208(5) 0.0228(5) 0.0245(4) 0.0004(3) 0.0086(3) -0.0013(3)
C17 0.0246(5) 0.0247(5) 0.0259(4) 0.0005(4) 0.0066(4) 0.0000(3)
C20 0.0303(5) 0.0244(5) 0.0301(5) -0.0031(4) 0.0092(4) -0.0029(4)
C10 0.0236(5) 0.0330(5) 0.0271(5) 0.0019(4) 0.0067(4) 0.0006(4)
C11 0.0239(5) 0.0402(6) 0.0251(5) 0.0029(4) 0.0042(4) -0.0026(4)
C5 0.0261(5) 0.0270(5) 0.0296(5) -0.0029(4) 0.0068(4) 0.0005(4)
C13 0.0251(5) 0.0311(5) 0.0274(5) -0.0040(4) 0.0087(4) -0.0048(4)
C18 0.0305(5) 0.0257(5) 0.0298(5) 0.0039(4) 0.0080(4) 0.0028(4)
C19 0.0345(6) 0.0222(5) 0.0362(5) 0.0006(4) 0.0112(4) 0.0012(4)
C6 0.0267(5) 0.0337(6) 0.0384(5) -0.0037(4) 0.0059(4) -0.0033(4)
C12 0.0255(5) 0.0394(6) 0.0255(5) -0.0040(4) 0.0058(4) -0.0068(4)
C3 0.0276(5) 0.0259(5) 0.0334(5) -0.0046(4) 0.0109(4) -0.0027(4)
C1 0.0348(6) 0.0340(6) 0.0377(6) -0.0090(4) 0.0081(4) -0.0101(4)
C2 0.0374(6) 0.0282(5) 0.0380(6) -0.0104(4) 0.0143(5) -0.0056(4)
B1 0.0221(5) 0.0213(5) 0.0286(5) 0.0006(4) 0.0055(4) 0.0021(3)

loop_
_atom_type_symbol
_atom_type_description
_atom_type_scat_dispersion_real
_atom_type_scat_dispersion_imag
_atom_type_scat_source
C C 0.0181 0.0091 'International Tables Vol C Tables 4.2.6.8 and 6.1.1.4'
H H 0.0000 0.0000 'International Tables Vol C Tables 4.2.6.8 and 6.1.1.4'
B B 0.0090 0.0039 'International Tables Vol C Tables 4.2.6.8 and 6.1.1.4'
F F 0.0727 0.0534 'International Tables Vol C Tables 4.2.6.8 and 6.1.1.4'
N N 0.0311 0.0180 'International Tables Vol C Tables 4.2.6.8 and 6.1.1.4'
O O 0.0492 0.0322 'International Tables Vol C Tables 4.2.6.8 and 6.1.1.4'

loop_
_geom_angle_atom_site_label_1
_geom_angle_atom_site_label_2
_geom_angle_atom_site_label_3
_geom_angle
C8 O1 B1 120.22(8)
N1 N2 C4 115.32(8)
N1 N2 B1 122.08(8)
C4 N2 B1 122.58(8)
N2 N1 C7 118.60(8)
C16 C15 C14 119.98(9)
C16 C15 C20 118.18(9)
C20 C15 C14 121.83(9)
O1 C8 C9 118.59(9)
O1 C8 C7 120.55(9)
C7 C8 C9 120.80(9)
C5 C4 N2 120.39(9)
C3 C4 N2 118.56(9)
C3 C4 C5 121.03(10)
C9 C14 C15 120.27(9)
C13 C14 C15 122.52(9)
C13 C14 C9 117.19(9)
C14 C9 C8 119.20(9)
C10 C9 C8 119.78(9)
C10 C9 C14 121.01(9)
N1 C7 C8 121.39(9)
N1 C7 C16 117.87(9)
C8 C7 C16 120.36(9)
C15 C16 C7 119.26(9)
C15 C16 C17 120.23(9)
C17 C16 C7 120.49(9)
C16 C17 H17 119.9
C18 C17 C16 120.27(9)
C18 C17 H17 119.9
C15 C20 H20 119.4
C19 C20 C15 121.27(10)
C19 C20 H20 119.4
C9 C10 H10 119.9
C11 C10 C9 120.21(10)
C11 C10 H10 119.9
C10 C11 H11 120.3
C10 C11 C12 119.34(10)
C12 C11 H11 120.3
C4 C5 H5 120.3
C6 C5 C4 119.47(10)
C6 C5 H5 120.3
C14 C13 H13 119.3
C12 C13 C14 121.40(10)
C12 C13 H13 119.3
C17 C18 H18 120.0
C17 C18 C19 120.06(10)
C19 C18 H18 120.0
C20 C19 C18 119.97(10)
C20 C19 H19 120.0
C18 C19 H19 120.0
C5 C6 H6 120.0
C1 C6 C5 120.01(11)
C1 C6 H6 120.0
C11 C12 H12 119.6
C13 C12 C11 120.85(10)
C13 C12 H12 119.6
C4 C3 H3 120.7
C2 C3 C4 118.64(10)
C2 C3 H3 120.7
C6 C1 H1 120.0
C2 C1 C6 119.95(11)
C2 C1 H1 120.0
C3 C2 H2 119.6
C1 C2 C3 120.88(11)
C1 C2 H2 119.6
F2 B1 O1 110.72(9)
F2 B1 N2 107.61(8)
F1 B1 F2 112.19(9)
F1 B1 O1 109.02(9)
F1 B1 N2 110.78(9)
O1 B1 N2 106.37(8)

loop_
_geom_bond_atom_site_label_1
_geom_bond_atom_site_label_2
_geom_bond_distance
F2 B1 1.3819(14)
F1 B1 1.3680(13)
O1 C8 1.3139(13)
O1 B1 1.4649(13)
N2 N1 1.2935(12)
N2 C4 1.4290(12)
N2 B1 1.5908(14)
N1 C7 1.3564(13)
C15 C14 1.4616(14)
C15 C16 1.4078(13)
C15 C20 1.4123(14)
C8 C9 1.4362(14)
C8 C7 1.4073(14)
C4 C5 1.3949(15)
C4 C3 1.3944(15)
C14 C9 1.4181(14)
C14 C13 1.4051(14)
C9 C10 1.4104(14)
C7 C16 1.4554(14)
C16 C17 1.4079(13)
C17 H17 0.9500
C17 C18 1.3835(15)
C20 H20 0.9500
C20 C19 1.3814(16)
C10 H10 0.9500
C10 C11 1.3777(16)
C11 H11 0.9500
C11 C12 1.4030(17)
C5 H5 0.9500
C5 C6 1.3913(15)
C13 H13 0.9500
C13 C12 1.3827(16)
C18 H18 0.9500
C18 C19 1.4008(16)
C19 H19 0.9500
C6 H6 0.9500
C6 C1 1.3909(18)
C12 H12 0.9500
C3 H3 0.9500
C3 C2 1.3914(15)
C1 H1 0.9500
C1 C2 1.3898(19)
C2 H2 0.9500
